data_9009727
loop_
_publ_author_name
'Miura, H.'

_publ_section_title
;
 The crystal structure of hollandite
;
_journal_name_full 'Mineralogical Journal'
_journal_page_first 119
_journal_page_last 129
_journal_paper_doi 10.2465/minerj.13.119
_journal_volume 13
_journal_year 1986
_chemical_compound_source 'Gowari Wadhona, India'
_chemical_formula_sum 'Ba0.75 Fe0.08 K0.19 Mn3.92 O8'
_chemical_name_mineral Hollandite
_space_group_IT_number 12
_symmetry_space_group_name_Hall '-I 2y'
_symmetry_space_group_name_H-M 'I 1 2/m 1'
_cell_angle_alpha 90
_cell_angle_beta 91.17
_cell_angle_gamma 90
_cell_length_a 10.006
_cell_length_b 2.866
_cell_length_c 9.746
_cell_formula_units_Z 2
_cell_volume 279.430
_database_code_amcsd 0014428
_exptl_crystal_density_diffrn 5.446
_cod_original_formula_sum 'Ba.75 K.19 (Mn3.92 Fe.08) O8'
_cod_database_code 9009727

loop_
_space_group_symop_operation_xyz
x,y,z
1/2+x,1/2+y,1/2+z
x,-y,z
1/2+x,1/2-y,1/2+z
-x,y,-z
1/2-x,1/2+y,1/2-z
-x,-y,-z
1/2-x,1/2-y,1/2-z

loop_
_atom_site_aniso_label
_atom_site_aniso_U_11
_atom_site_aniso_U_22
_atom_site_aniso_U_33
_atom_site_aniso_U_12
_atom_site_aniso_U_13
_atom_site_aniso_U_23
Ba 0.01303 0.02917 0.01342 0.00000 0.00133 0.00000
K 0.01303 0.02917 0.01342 0.00000 0.00133 0.00000
Mn1 0.00619 0.00424 0.00688 0.00000 0.00202 0.00000
Fe1 0.00619 0.00424 0.00688 0.00000 0.00202 0.00000
Mn2 0.00512 0.00408 0.00803 0.00000 0.00059 0.00000
Fe2 0.00512 0.00408 0.00803 0.00000 0.00059 0.00000
O1 0.00761 0.00682 0.01683 0.00000 0.00099 0.00000
O2 0.00963 0.00682 0.01251 0.00000 0.00148 0.00000
O3 0.01420 0.00616 0.01106 0.00000 0.00148 0.00000
O4 0.00761 0.00657 0.01732 0.00000 0.00148 0.00000

loop_
_atom_site_label
_atom_site_fract_x
_atom_site_fract_y
_atom_site_fract_z
_atom_site_occupancy
Ba 0.00000 0.50000 0.00000 0.75000
K 0.00000 0.50000 0.00000 0.19000
Mn1 0.16405 0.00000 0.34692 0.98000
Fe1 0.16405 0.00000 0.34692 0.02000
Mn2 0.35185 0.00000 0.83170 0.98000
Fe2 0.35185 0.00000 0.83170 0.02000
O1 0.20560 0.00000 0.14950 1.00000
O2 0.15800 0.00000 0.80190 1.00000
O3 0.15480 0.00000 0.54310 1.00000
O4 0.54180 0.00000 0.82310 1.00000

loop_
_cod_related_entry_id
_cod_related_entry_database
_cod_related_entry_code
1 AMCSD 0014428
